data_4074632
loop_
_publ_author_name
'Li, Bin'
'Wang, Baiquan'
'Xu, Shansheng'
'Zhou, Xiuzhong'
'Song, Haibin'

_publ_section_title
;
 Reactions of CpArCHCHArCp with Ru3(CO)12: An Unexpected Cleavage
 of a Bridging C--C Bond and Coupling of the Two Cyclopentadienyl
 Rings to Fulvalene Diruthenium Complexes
;
_journal_coden_ASTM ORGND7
_journal_issue 5
_journal_name_full Organometallics
_journal_page_first 1158
_journal_page_last 1166
_journal_paper_doi 10.1021/om050673w
_journal_volume 25
_journal_year 2006
_chemical_formula_sum 'C28 H20 O4 Ru2'
_chemical_formula_weight 622.58
_space_group_IT_number 15
_symmetry_cell_setting monoclinic
_symmetry_space_group_name_Hall '-C 2yc'
_symmetry_space_group_name_H-M 'C 1 2/c 1'
_atom_sites_solution_hydrogens geom
_atom_sites_solution_primary direct
_atom_sites_solution_secondary difmap
_audit_creation_method SHELXL-97
_cell_angle_alpha 90.00
_cell_angle_beta 124.083(4)
_cell_angle_gamma 90.00
_cell_formula_units_Z 4
_cell_length_a 24.070(7)
_cell_length_b 7.290(2)
_cell_length_c 16.239(5)
_cell_measurement_reflns_used 909
_cell_measurement_temperature 293(2)
_cell_measurement_theta_max 26.17
_cell_measurement_theta_min 3.47
_cell_volume 2360.0(12)
_computing_cell_refinement 'Bruker SMART'
_computing_data_collection 'Bruker SMART'
_computing_data_reduction 'Bruker SAINT'
_computing_molecular_graphics 'Bruker SHELXTL'
_computing_publication_material 'Bruker SHELXTL'
_computing_structure_refinement 'SHELXL-97 (Sheldrick, 1997)'
_computing_structure_solution 'SHELXS-97 (Sheldrick, 1990)'
_diffrn_ambient_temperature 293(2)
_diffrn_measured_fraction_theta_full 0.990
_diffrn_measured_fraction_theta_max 0.990
_diffrn_measurement_device_type 'CCD area detector'
_diffrn_measurement_method 'phi and omega scans'
_diffrn_radiation_monochromator graphite
_diffrn_radiation_source 'fine-focus sealed tube'
_diffrn_radiation_type MoK\a
_diffrn_radiation_wavelength 0.71073
_diffrn_reflns_av_R_equivalents 0.0342
_diffrn_reflns_av_sigmaI/netI 0.0410
_diffrn_reflns_limit_h_max 29
_diffrn_reflns_limit_h_min -30
_diffrn_reflns_limit_k_max 9
_diffrn_reflns_limit_k_min -3
_diffrn_reflns_limit_l_max 19
_diffrn_reflns_limit_l_min -20
_diffrn_reflns_number 6688
_diffrn_reflns_theta_full 26.39
_diffrn_reflns_theta_max 26.39
_diffrn_reflns_theta_min 2.04
_exptl_absorpt_coefficient_mu 1.313
_exptl_absorpt_correction_T_max 1.000000
_exptl_absorpt_correction_T_min 0.778634
_exptl_absorpt_correction_type multi-scan
_exptl_absorpt_process_details SADABS
_exptl_crystal_density_diffrn 1.752
_exptl_crystal_density_method 'not measured'
_exptl_crystal_F_000 1232
_exptl_crystal_size_max 0.22
_exptl_crystal_size_mid 0.16
_exptl_crystal_size_min 0.06
_refine_diff_density_max 0.488
_refine_diff_density_min -0.406
_refine_diff_density_rms 0.070
_refine_ls_extinction_method none
_refine_ls_goodness_of_fit_ref 1.010
_refine_ls_hydrogen_treatment mixed
_refine_ls_matrix_type full
_refine_ls_number_parameters 154
_refine_ls_number_reflns 2402
_refine_ls_number_restraints 0
_refine_ls_restrained_S_all 1.010
_refine_ls_R_factor_all 0.0453
_refine_ls_R_factor_gt 0.0276
_refine_ls_shift/su_max 0.001
_refine_ls_shift/su_mean 0.000
_refine_ls_structure_factor_coef Fsqd
_refine_ls_weighting_details 'calc w=1/[\s^2^(Fo^2^)+(0.0228P)^2^+0.0000P] where P=(Fo^2^+2Fc^2^)/3'
_refine_ls_weighting_scheme calc
_refine_ls_wR_factor_gt 0.0522
_refine_ls_wR_factor_ref 0.0568
_reflns_number_gt 1835
_reflns_number_total 2402
_reflns_threshold_expression >2sigma(I)
_cod_data_source_file om050673wsi20050804_041201.cif
_cod_data_source_block 030113a
_cod_depositor_comments
;
The following automatic conversions were performed:

'_symmetry_cell_setting' value 'Monoclinic' changed to 'monoclinic'
according to /home/saulius/struct/CIF-dictionaries/cif_core.dic
dictionary named 'cif_core.dic' version 2.4.1 from
2010-06-29.

'_exptl_absorpt_correction_type' value 'MULTI-SCAN'
changed to 'multi-scan' according to
/home/saulius/struct/CIF-dictionaries/cif_core.dic dictionary named
'cif_core.dic' version 2.4.1 from 2010-06-29.

Automatic conversion script
Id: cif_fix_values 1715 2011-07-08 13:25:40Z adriana 
;
_cod_original_cell_volume 2359.7(12)
_cod_original_sg_symbol_H-M C2/c
_cod_database_code 4074632

loop_
_symmetry_equiv_pos_as_xyz
'x, y, z'
'-x, y, -z+1/2'
'x+1/2, y+1/2, z'
'-x+1/2, y+1/2, -z+1/2'
'-x, -y, -z'
'x, -y, z-1/2'
'-x+1/2, -y+1/2, -z'
'x+1/2, -y+1/2, z-1/2'

loop_
_atom_site_label
_atom_site_type_symbol
_atom_site_fract_x
_atom_site_fract_y
_atom_site_fract_z
_atom_site_U_iso_or_equiv
_atom_site_adp_type
_atom_site_occupancy
_atom_site_symmetry_multiplicity
_atom_site_calc_flag
_atom_site_refinement_flags
Ru1 Ru 0.015124(12) 0.43992(3) 0.177397(17) 0.03589(9) Uani 1 1 d .
C1 C -0.05697(18) 0.5909(5) 0.0907(3) 0.0581(10) Uani 1 1 d .
O1 O -0.10119(15) 0.6822(5) 0.0358(2) 0.0979(10) Uani 1 1 d .
C2 C 0.06927(18) 0.6474(5) 0.2292(3) 0.0537(9) Uani 1 1 d .
O2 O 0.10352(15) 0.7720(4) 0.2590(3) 0.0878(10) Uani 1 1 d .
C3 C 0.01378(13) 0.1484(4) 0.2199(2) 0.0326(6) Uani 1 1 d .
C4 C -0.02529(15) 0.1587(4) 0.1138(2) 0.0417(7) Uani 1 1 d .
H4 H -0.0709 0.1335 0.0720 0.050 Uiso 1 1 calc R
C5 C 0.01614(16) 0.2128(5) 0.0825(2) 0.0461(8) Uani 1 1 d .
H5 H 0.0027 0.2314 0.0171 0.055 Uiso 1 1 calc R
C6 C 0.08195(15) 0.2340(4) 0.1683(2) 0.0406(7) Uani 1 1 d .
H6 H 0.1192 0.2680 0.1683 0.049 Uiso 1 1 calc R
C7 C 0.08248(14) 0.1953(4) 0.2543(2) 0.0346(7) Uani 1 1 d .
C8 C 0.14495(13) 0.1909(5) 0.3593(2) 0.0397(7) Uani 1 1 d .
H8A H 0.1382 0.2702 0.4009 0.048 Uiso 1 1 calc R
H8B H 0.1515 0.0670 0.3850 0.048 Uiso 1 1 calc R
C9 C 0.20739(14) 0.2509(4) 0.3663(2) 0.0422(8) Uani 1 1 d .
C10 C 0.24504(16) 0.1287(6) 0.3520(3) 0.0590(10) Uani 1 1 d .
H10 H 0.2323 0.0061 0.3391 0.071 Uiso 1 1 calc R
C11 C 0.30166(19) 0.1864(8) 0.3565(3) 0.0782(13) Uani 1 1 d .
H11 H 0.3267 0.1022 0.3473 0.094 Uiso 1 1 calc R
C12 C 0.3206(2) 0.3647(9) 0.3743(3) 0.0822(16) Uani 1 1 d .
H12 H 0.3582 0.4029 0.3763 0.099 Uiso 1 1 calc R
C13 C 0.2848(2) 0.4879(7) 0.3893(3) 0.0794(14) Uani 1 1 d .
H13 H 0.2980 0.6103 0.4017 0.095 Uiso 1 1 calc R
C14 C 0.22802(17) 0.4312(5) 0.3860(2) 0.0586(9) Uani 1 1 d .
H14 H 0.2041 0.5159 0.3973 0.070 Uiso 1 1 calc R

loop_
_atom_site_aniso_label
_atom_site_aniso_U_11
_atom_site_aniso_U_22
_atom_site_aniso_U_33
_atom_site_aniso_U_23
_atom_site_aniso_U_13
_atom_site_aniso_U_12
Ru1 0.03819(14) 0.03468(14) 0.03585(14) 0.00664(13) 0.02139(11) 0.00469(13)
C1 0.057(2) 0.058(2) 0.060(2) 0.021(2) 0.0332(19) 0.014(2)
O1 0.079(2) 0.097(2) 0.098(2) 0.051(2) 0.0380(18) 0.046(2)
C2 0.054(2) 0.0371(19) 0.077(3) 0.007(2) 0.041(2) 0.0089(19)
O2 0.082(2) 0.0405(16) 0.147(3) -0.0092(18) 0.068(2) -0.0137(15)
C3 0.0319(15) 0.0265(15) 0.0302(15) 0.0001(13) 0.0118(12) 0.0009(13)
C4 0.0361(16) 0.0466(19) 0.0342(17) -0.0088(15) 0.0147(14) -0.0009(15)
C5 0.0464(18) 0.061(2) 0.0313(16) -0.0048(16) 0.0218(15) 0.0065(17)
C6 0.0388(17) 0.047(2) 0.0398(18) -0.0044(15) 0.0242(15) -0.0003(15)
C7 0.0347(15) 0.0310(15) 0.0339(16) -0.0033(14) 0.0167(13) 0.0045(14)
C8 0.0355(16) 0.0432(18) 0.0338(16) 0.0009(15) 0.0155(14) 0.0010(15)
C9 0.0312(16) 0.055(2) 0.0269(16) -0.0008(15) 0.0078(13) -0.0033(15)
C10 0.0452(19) 0.073(3) 0.053(2) -0.0040(19) 0.0239(17) 0.0046(19)
C11 0.050(2) 0.130(4) 0.056(3) 0.004(3) 0.031(2) 0.009(3)
C12 0.041(2) 0.141(5) 0.046(2) 0.024(3) 0.0131(19) -0.014(3)
C13 0.061(3) 0.086(3) 0.052(2) 0.011(2) 0.008(2) -0.030(2)
C14 0.0449(18) 0.063(2) 0.047(2) 0.002(2) 0.0125(16) -0.006(2)

loop_
_atom_type_symbol
_atom_type_description
_atom_type_scat_dispersion_real
_atom_type_scat_dispersion_imag
_atom_type_scat_source
C C 0.0033 0.0016 'International Tables Vol C Tables 4.2.6.8 and 6.1.1.4'
H H 0.0000 0.0000 'International Tables Vol C Tables 4.2.6.8 and 6.1.1.4'
O O 0.0106 0.0060 'International Tables Vol C Tables 4.2.6.8 and 6.1.1.4'
Ru Ru -1.2594 0.8363 'International Tables Vol C Tables 4.2.6.8 and 6.1.1.4'

loop_
_geom_angle_atom_site_label_1
_geom_angle_atom_site_label_2
_geom_angle_atom_site_label_3
_geom_angle
_geom_angle_site_symmetry_1
_geom_angle_site_symmetry_3
C2 Ru1 C1 88.93(16) . .
C2 Ru1 C3 139.36(13) . .
C1 Ru1 C3 128.71(13) . .
C2 Ru1 C4 163.41(12) . .
C1 Ru1 C4 102.18(14) . .
C3 Ru1 C4 37.06(10) . .
C2 Ru1 C7 106.72(13) . .
C1 Ru1 C7 163.98(14) . .
C3 Ru1 C7 37.85(10) . .
C4 Ru1 C7 61.79(11) . .
C2 Ru1 C6 103.02(13) . .
C1 Ru1 C6 137.54(14) . .
C3 Ru1 C6 61.61(10) . .
C4 Ru1 C6 60.50(11) . .
C7 Ru1 C6 36.53(10) . .
C2 Ru1 C5 128.91(13) . .
C1 Ru1 C5 106.14(15) . .
C3 Ru1 C5 61.63(11) . .
C4 Ru1 C5 36.18(11) . .
C7 Ru1 C5 61.45(11) . .
C6 Ru1 C5 36.34(10) . .
C2 Ru1 Ru1 93.73(11) . 2
C1 Ru1 Ru1 93.66(11) . 2
C3 Ru1 Ru1 71.86(7) . 2
C4 Ru1 Ru1 97.77(8) . 2
C7 Ru1 Ru1 88.83(7) . 2
C6 Ru1 Ru1 125.30(8) . 2
C5 Ru1 Ru1 132.12(9) . 2
O1 C1 Ru1 178.5(4) . .
O2 C2 Ru1 177.3(3) . .
C4 C3 C3 124.7(3) . 2
C4 C3 C7 106.8(2) . .
C3 C3 C7 126.0(3) 2 .
C4 C3 Ru1 72.09(17) . .
C3 C3 Ru1 107.29(7) 2 .
C7 C3 Ru1 71.75(16) . .
C5 C4 C3 109.2(3) . .
C5 C4 Ru1 72.50(19) . .
C3 C4 Ru1 70.85(17) . .
C5 C4 H4 125.4 . .
C3 C4 H4 125.4 . .
Ru1 C4 H4 122.9 . .
C4 C5 C6 107.7(3) . .
C4 C5 Ru1 71.33(18) . .
C6 C5 Ru1 71.59(18) . .
C4 C5 H5 126.1 . .
C6 C5 H5 126.1 . .
Ru1 C5 H5 122.6 . .
C5 C6 C7 109.6(3) . .
C5 C6 Ru1 72.07(18) . .
C7 C6 Ru1 71.47(16) . .
C5 C6 H6 125.2 . .
C7 C6 H6 125.2 . .
Ru1 C6 H6 122.9 . .
C6 C7 C3 106.7(2) . .
C6 C7 C8 124.6(3) . .
C3 C7 C8 128.6(2) . .
C6 C7 Ru1 72.00(17) . .
C3 C7 Ru1 70.40(15) . .
C8 C7 Ru1 126.2(2) . .
C9 C8 C7 113.5(2) . .
C9 C8 H8A 108.9 . .
C7 C8 H8A 108.9 . .
C9 C8 H8B 108.9 . .
C7 C8 H8B 108.9 . .
H8A C8 H8B 107.7 . .
C14 C9 C10 118.0(3) . .
C14 C9 C8 120.6(3) . .
C10 C9 C8 121.4(3) . .
C9 C10 C11 120.9(4) . .
C9 C10 H10 119.6 . .
C11 C10 H10 119.6 . .
C12 C11 C10 120.3(4) . .
C12 C11 H11 119.8 . .
C10 C11 H11 119.8 . .
C11 C12 C13 120.2(4) . .
C11 C12 H12 119.9 . .
C13 C12 H12 119.9 . .
C12 C13 C14 120.1(4) . .
C12 C13 H13 119.9 . .
C14 C13 H13 119.9 . .
C9 C14 C13 120.5(4) . .
C9 C14 H14 119.8 . .
C13 C14 H14 119.8 . .

loop_
_geom_bond_atom_site_label_1
_geom_bond_atom_site_label_2
_geom_bond_distance
_geom_bond_site_symmetry_2
Ru1 C2 1.861(4) .
Ru1 C1 1.862(4) .
Ru1 C3 2.240(3) .
Ru1 C4 2.256(3) .
Ru1 C7 2.258(3) .
Ru1 C6 2.265(3) .
Ru1 C5 2.271(3) .
Ru1 Ru1 2.8309(8) 2
C1 O1 1.143(4) .
C2 O2 1.136(4) .
C3 C4 1.429(4) .
C3 C3 1.458(5) 2
C3 C7 1.459(4) .
C4 C5 1.406(4) .
C4 H4 0.9300 .
C5 C6 1.414(4) .
C5 H5 0.9300 .
C6 C7 1.417(4) .
C6 H6 0.9300 .
C7 C8 1.515(4) .
C8 C9 1.507(4) .
C8 H8A 0.9700 .
C8 H8B 0.9700 .
C9 C14 1.378(5) .
C9 C10 1.380(4) .
C10 C11 1.388(5) .
C10 H10 0.9300 .
C11 C12 1.353(7) .
C11 H11 0.9300 .
C12 C13 1.357(7) .
C12 H12 0.9300 .
C13 C14 1.400(6) .
C13 H13 0.9300 .
C14 H14 0.9300 .

loop_
_geom_torsion_atom_site_label_1
_geom_torsion_atom_site_label_2
_geom_torsion_atom_site_label_3
_geom_torsion_atom_site_label_4
_geom_torsion
_geom_torsion_site_symmetry_1
_geom_torsion_site_symmetry_4
C2 Ru1 C1 O1 108(14) . .
C3 Ru1 C1 O1 -89(14) . .
C4 Ru1 C1 O1 -60(14) . .
C7 Ru1 C1 O1 -60(14) . .
C6 Ru1 C1 O1 0(14) . .
C5 Ru1 C1 O1 -22(14) . .
Ru1 Ru1 C1 O1 -158(14) 2 .
C1 Ru1 C2 O2 -108(8) . .
C3 Ru1 C2 O2 92(8) . .
C4 Ru1 C2 O2 25(8) . .
C7 Ru1 C2 O2 69(8) . .
C6 Ru1 C2 O2 31(8) . .
C5 Ru1 C2 O2 2(8) . .
Ru1 Ru1 C2 O2 159(8) 2 .
C2 Ru1 C3 C4 -154.0(2) . .
C1 Ru1 C3 C4 52.2(2) . .
C7 Ru1 C3 C4 -115.2(2) . .
C6 Ru1 C3 C4 -77.69(18) . .
C5 Ru1 C3 C4 -36.18(16) . .
Ru1 Ru1 C3 C4 132.05(17) 2 .
C2 Ru1 C3 C3 84.2(3) . 2
C1 Ru1 C3 C3 -69.5(3) . 2
C4 Ru1 C3 C3 -121.8(3) . 2
C7 Ru1 C3 C3 123.0(3) . 2
C6 Ru1 C3 C3 160.5(3) . 2
C5 Ru1 C3 C3 -157.9(3) . 2
Ru1 Ru1 C3 C3 10.3(2) 2 2
C2 Ru1 C3 C7 -38.8(3) . .
C1 Ru1 C3 C7 167.43(19) . .
C4 Ru1 C3 C7 115.2(2) . .
C6 Ru1 C3 C7 37.52(15) . .
C5 Ru1 C3 C7 79.04(17) . .
Ru1 Ru1 C3 C7 -112.74(15) 2 .
C3 C3 C4 C5 161.70(18) 2 .
C7 C3 C4 C5 -1.1(4) . .
Ru1 C3 C4 C5 62.7(2) . .
C3 C3 C4 Ru1 98.98(13) 2 .
C7 C3 C4 Ru1 -63.82(19) . .
C2 Ru1 C4 C5 -30.4(5) . .
C1 Ru1 C4 C5 100.7(2) . .
C3 Ru1 C4 C5 -118.4(3) . .
C7 Ru1 C4 C5 -79.3(2) . .
C6 Ru1 C4 C5 -37.42(18) . .
Ru1 Ru1 C4 C5 -163.79(17) 2 .
C2 Ru1 C4 C3 88.0(5) . .
C1 Ru1 C4 C3 -140.88(18) . .
C7 Ru1 C4 C3 39.04(15) . .
C6 Ru1 C4 C3 80.95(18) . .
C5 Ru1 C4 C3 118.4(3) . .
Ru1 Ru1 C4 C3 -45.42(16) 2 .
C3 C4 C5 C6 1.1(4) . .
Ru1 C4 C5 C6 62.7(2) . .
C3 C4 C5 Ru1 -61.7(2) . .
C2 Ru1 C5 C4 169.31(19) . .
C1 Ru1 C5 C4 -88.7(2) . .
C3 Ru1 C5 C4 37.06(17) . .
C7 Ru1 C5 C4 80.4(2) . .
C6 Ru1 C5 C4 116.8(3) . .
Ru1 Ru1 C5 C4 21.9(2) 2 .
C2 Ru1 C5 C6 52.5(3) . .
C1 Ru1 C5 C6 154.5(2) . .
C3 Ru1 C5 C6 -79.8(2) . .
C4 Ru1 C5 C6 -116.8(3) . .
C7 Ru1 C5 C6 -36.46(18) . .
Ru1 Ru1 C5 C6 -94.91(19) 2 .
C4 C5 C6 C7 -0.6(4) . .
Ru1 C5 C6 C7 62.0(2) . .
C4 C5 C6 Ru1 -62.6(2) . .
C2 Ru1 C6 C5 -140.7(2) . .
C1 Ru1 C6 C5 -37.7(3) . .
C3 Ru1 C6 C5 79.8(2) . .
C4 Ru1 C6 C5 37.25(19) . .
C7 Ru1 C6 C5 118.7(3) . .
Ru1 Ru1 C6 C5 115.11(18) 2 .
C2 Ru1 C6 C7 100.6(2) . .
C1 Ru1 C6 C7 -156.4(2) . .
C3 Ru1 C6 C7 -38.89(16) . .
C4 Ru1 C6 C7 -81.46(18) . .
C5 Ru1 C6 C7 -118.7(3) . .
Ru1 Ru1 C6 C7 -3.6(2) 2 .
C5 C6 C7 C3 -0.1(3) . .
Ru1 C6 C7 C3 62.27(19) . .
C5 C6 C7 C8 175.6(3) . .
Ru1 C6 C7 C8 -122.1(3) . .
C5 C6 C7 Ru1 -62.4(2) . .
C4 C3 C7 C6 0.7(3) . .
C3 C3 C7 C6 -161.81(18) 2 .
Ru1 C3 C7 C6 -63.3(2) . .
C4 C3 C7 C8 -174.7(3) . .
C3 C3 C7 C8 22.8(4) 2 .
Ru1 C3 C7 C8 121.3(3) . .
C4 C3 C7 Ru1 64.0(2) . .
C3 C3 C7 Ru1 -98.48(15) 2 .
C2 Ru1 C7 C6 -89.4(2) . .
C1 Ru1 C7 C6 77.9(5) . .
C3 Ru1 C7 C6 115.8(2) . .
C4 Ru1 C7 C6 77.60(18) . .
C5 Ru1 C7 C6 36.27(18) . .
Ru1 Ru1 C7 C6 177.06(16) 2 .
C2 Ru1 C7 C3 154.78(18) . .
C1 Ru1 C7 C3 -38.0(5) . .
C4 Ru1 C7 C3 -38.22(15) . .
C6 Ru1 C7 C3 -115.8(2) . .
C5 Ru1 C7 C3 -79.55(17) . .
Ru1 Ru1 C7 C3 61.24(14) 2 .
C2 Ru1 C7 C8 30.8(3) . .
C1 Ru1 C7 C8 -162.0(4) . .
C3 Ru1 C7 C8 -124.0(3) . .
C4 Ru1 C7 C8 -162.2(3) . .
C6 Ru1 C7 C8 120.2(3) . .
C5 Ru1 C7 C8 156.4(3) . .
Ru1 Ru1 C7 C8 -62.8(2) 2 .
C6 C7 C8 C9 5.9(4) . .
C3 C7 C8 C9 -179.5(3) . .
Ru1 C7 C8 C9 -86.4(3) . .
C7 C8 C9 C14 92.9(4) . .
C7 C8 C9 C10 -86.2(4) . .
C14 C9 C10 C11 -0.5(5) . .
C8 C9 C10 C11 178.6(3) . .
C9 C10 C11 C12 -0.6(6) . .
C10 C11 C12 C13 1.0(6) . .
C11 C12 C13 C14 -0.2(6) . .
C10 C9 C14 C13 1.2(5) . .
C8 C9 C14 C13 -177.8(3) . .
C12 C13 C14 C9 -0.9(6) . .
